data_7121353
loop_
_publ_author_name
'Seo, Min-Seob'
'Jang, Sumin'
'Kim, Hyunwoo'

_publ_section_title
;
 A chiral aluminum solvating agent (CASA) for <sup>1</sup>H NMR chiral
 analysis of alcohols at low temperature.
;
_journal_issue 50
_journal_name_full 'Chemical communications (Cambridge, England)'
_journal_page_first 6804
_journal_page_last 6807
_journal_paper_doi 10.1039/C8CC00574E
_journal_volume 54
_journal_year 2018
_chemical_absolute_configuration ad
_chemical_formula_moiety 'C34 H42 N2 Na O8 Sc, 2(C H4 O)'
_chemical_formula_sum 'C36 H50 N2 Na O10 Sc'
_chemical_formula_weight 738.73
_space_group_crystal_system trigonal
_space_group_IT_number 145
_space_group_name_Hall 'P 32'
_space_group_name_H-M_alt 'P 32'
_symmetry_space_group_name_Hall 'P 32'
_symmetry_space_group_name_H-M 'P 32'
_atom_sites_solution_hydrogens mixed
_audit_creation_method SHELXL-2013
_audit_update_record
;
2018-01-10 deposited with the CCDC.
2018-03-05 downloaded from the CCDC.
;
_cell_angle_alpha 90
_cell_angle_beta 90
_cell_angle_gamma 120
_cell_formula_units_Z 3
_cell_length_a 16.138(5)
_cell_length_b 16.138(5)
_cell_length_c 11.833(3)
_cell_measurement_reflns_used 9698
_cell_measurement_temperature 147(2)
_cell_measurement_theta_max 27.51
_cell_measurement_theta_min 2.52
_cell_volume 2668.9(14)
_computing_cell_refinement APEX2
_computing_data_collection 'APEX2 (Bruker, 2007)'
_computing_data_reduction 'SAINT (Bruker, 2007)'
_computing_molecular_graphics 'PLATON (Spek, 2009)'
_computing_publication_material 'SHELXTL (Sheldrick, 2008)'
_computing_structure_refinement 'SHELXL-2013 (Sheldrick, 2013)'
_computing_structure_solution 'SHELXS-97 (Sheldrick, 2008)'
_diffrn_ambient_temperature 147(2)
_diffrn_measured_fraction_theta_full 1.000
_diffrn_measured_fraction_theta_max 1.000
_diffrn_measurement_device_type 'Bruker APEX-II CCD'
_diffrn_measurement_method '\f and \w scans'
_diffrn_radiation_type MoK\a
_diffrn_radiation_wavelength 0.71073
_diffrn_reflns_av_R_equivalents 0.0369
_diffrn_reflns_av_unetI/netI 0.0349
_diffrn_reflns_Laue_measured_fraction_full 1.000
_diffrn_reflns_Laue_measured_fraction_max 1.000
_diffrn_reflns_limit_h_max 20
_diffrn_reflns_limit_h_min -20
_diffrn_reflns_limit_k_max 20
_diffrn_reflns_limit_k_min -20
_diffrn_reflns_limit_l_max 15
_diffrn_reflns_limit_l_min -15
_diffrn_reflns_number 25659
_diffrn_reflns_point_group_measured_fraction_full 1.000
_diffrn_reflns_point_group_measured_fraction_max 0.999
_diffrn_reflns_theta_full 25.242
_diffrn_reflns_theta_max 27.510
_diffrn_reflns_theta_min 1.457
_diffrn_source 'sealed tube with Bruker Triumph monochromator'
_exptl_absorpt_coefficient_mu 0.279
_exptl_absorpt_correction_T_max 0.7456
_exptl_absorpt_correction_T_min 0.6941
_exptl_absorpt_correction_type multi-scan
_exptl_absorpt_process_details 'SADABS (Sheldrick, 1996)'
_exptl_crystal_colour colourless
_exptl_crystal_density_diffrn 1.379
_exptl_crystal_description block
_exptl_crystal_F_000 1176
_exptl_crystal_size_max 0.280
_exptl_crystal_size_mid 0.230
_exptl_crystal_size_min 0.210
_refine_diff_density_max 0.338
_refine_diff_density_min -0.275
_refine_diff_density_rms 0.048
_refine_ls_abs_structure_details
; 
 Flack x determined using 4018 quotients [(I+)-(I-)]/[(I+)+(I-)] 
 (Parsons and Flack (2004), Acta Cryst. A60, s61). 
;
_refine_ls_abs_structure_Flack 0.002(3)
_refine_ls_extinction_method none
_refine_ls_goodness_of_fit_ref 1.084
_refine_ls_hydrogen_treatment constr
_refine_ls_matrix_type full
_refine_ls_number_parameters 454
_refine_ls_number_reflns 8172
_refine_ls_number_restraints 1
_refine_ls_restrained_S_all 1.084
_refine_ls_R_factor_all 0.0270
_refine_ls_R_factor_gt 0.0268
_refine_ls_shift/su_max 0.002
_refine_ls_shift/su_mean 0.000
_refine_ls_structure_factor_coef Fsqd
_refine_ls_weighting_details 'w=1/[\s^2^(Fo^2^)+(0.0607P)^2^+0.3483P] where P=(Fo^2^+2Fc^2^)/3'
_refine_ls_weighting_scheme calc
_refine_ls_wR_factor_gt 0.0802
_refine_ls_wR_factor_ref 0.0803
_reflns_Friedel_coverage 0.998
_reflns_Friedel_fraction_full 1.000
_reflns_Friedel_fraction_max 0.998
_reflns_number_gt 8128
_reflns_number_total 8172
_reflns_threshold_expression 'I > 2\s(I)'
_cod_data_source_file c8cc00574e2.cif
_cod_data_source_block d1422twin
_cod_depositor_comments 'Adding full bibliography for 7121353.cif.'
_cod_original_cell_volume 2668.7(17)
_cod_database_code 7121353
_shelx_space_group_comment
; 
The symmetry employed for this shelxl refinement is uniquely defined 
by the following loop, which should always be used as a source of 
symmetry information in preference to the above space-group names. 
They are only intended as comments. 
;
_shelx_estimated_absorpt_t_min 0.926
_shelx_estimated_absorpt_t_max 0.944
_shelxl_version_number 2013-4

loop_
_space_group_symop_operation_xyz
'x, y, z'
'-y, x-y, z+2/3'
'-x+y, -x, z+1/3'

loop_
_atom_site_label
_atom_site_type_symbol
_atom_site_fract_x
_atom_site_fract_y
_atom_site_fract_z
_atom_site_U_iso_or_equiv
_atom_site_adp_type
_atom_site_occupancy
_atom_site_site_symmetry_order
_atom_site_calc_flag
_atom_site_refinement_flags_posn
_atom_site_refinement_flags_adp
Sc1 Sc 0.99642(4) 0.65210(3) 0.20688(6) 0.01206(9) Uani 1 1 d . .
Na1 Na 0.90239(11) 0.82720(11) 0.19846(13) 0.0332(3) Uani 1 1 d . .
O1 O 0.97363(17) 0.64159(16) 0.03503(18) 0.0192(4) Uani 1 1 d . .
O2 O 0.87469(15) 0.65805(16) 0.22644(19) 0.0193(4) Uani 1 1 d . .
O3 O 1.12184(16) 0.77536(16) 0.1767(2) 0.0236(5) Uani 1 1 d . .
O4 O 1.01764(16) 0.66119(16) 0.37766(19) 0.0181(4) Uani 1 1 d . .
O5 O 0.8416(2) 0.9293(2) 0.1567(3) 0.0441(6) Uani 1 1 d . .
H5O H 0.7873 0.9121 0.1840 0.066 Uiso 1 1 d R U
O6 O 0.9340(2) 0.8000(2) 0.0149(2) 0.0444(7) Uani 1 1 d . .
H6OA H 0.9453 0.7547 0.0207 0.067 Uiso 1 1 d R U
H6OB H 0.9717 0.8391 -0.0329 0.067 Uiso 1 1 d R U
O7 O 0.8659(2) 0.8344(2) 0.3855(2) 0.0455(7) Uani 1 1 d . .
H7OA H 0.8696 0.8784 0.4269 0.068 Uiso 1 1 d R U
H7OB H 0.8755 0.7908 0.4092 0.068 Uiso 1 1 d R U
O8 O 1.0659(2) 0.8982(2) 0.2363(3) 0.0382(6) Uani 1 1 d . .
H8O H 1.0886 0.8637 0.2165 0.057 Uiso 1 1 d R U
N1 N 1.09713(17) 0.58909(17) 0.21317(19) 0.0122(4) Uani 1 1 d . .
H1B H 1.1228 0.5946 0.1349 0.015 Uiso 1 1 calc R U
N2 N 0.89724(17) 0.49022(17) 0.20189(18) 0.0119(4) Uani 1 1 d . .
H2C H 0.8714 0.4702 0.2801 0.014 Uiso 1 1 calc R U
C1 C 1.0436(2) 0.48478(19) 0.2409(2) 0.0128(5) Uani 1 1 d . .
H1A H 1.0275 0.4779 0.3232 0.015 Uiso 1 1 calc R U
C2 C 1.1012(2) 0.4347(2) 0.2174(3) 0.0191(6) Uani 1 1 d . .
H2A H 1.1589 0.4628 0.2660 0.023 Uiso 1 1 calc R U
H2B H 1.1225 0.4453 0.1376 0.023 Uiso 1 1 calc R U
C3 C 1.0413(2) 0.3269(2) 0.2404(3) 0.0219(6) Uani 1 1 d . .
H3A H 1.0793 0.2960 0.2213 0.026 Uiso 1 1 calc R U
H3B H 1.0251 0.3161 0.3218 0.026 Uiso 1 1 calc R U
C4 C 0.9499(2) 0.2817(2) 0.1711(3) 0.0222(6) Uani 1 1 d . .
H4A H 0.9113 0.2128 0.1893 0.027 Uiso 1 1 calc R U
H4B H 0.9658 0.2881 0.0896 0.027 Uiso 1 1 calc R U
C5 C 0.8922(2) 0.3310(2) 0.1971(3) 0.0185(6) Uani 1 1 d . .
H5A H 0.8335 0.3021 0.1502 0.022 Uiso 1 1 calc R U
H5B H 0.8724 0.3204 0.2774 0.022 Uiso 1 1 calc R U
C6 C 0.9497(2) 0.4382(2) 0.1739(2) 0.0128(5) Uani 1 1 d . .
H6A H 0.9659 0.4475 0.0916 0.015 Uiso 1 1 calc R U
C7 C 0.81282(19) 0.46146(19) 0.1261(2) 0.0123(5) Uani 1 1 d . .
H7A H 0.7723 0.3904 0.1330 0.015 Uiso 1 1 calc R U
C8 C 0.8427(2) 0.4816(2) 0.0018(2) 0.0135(5) Uani 1 1 d . .
C9 C 0.7923(2) 0.4087(2) -0.0758(2) 0.0171(5) Uani 1 1 d . .
H9A H 0.7442 0.3478 -0.0495 0.020 Uiso 1 1 calc R U
C10 C 0.8108(2) 0.4230(2) -0.1921(2) 0.0200(6) Uani 1 1 d . .
H10A H 0.7770 0.3723 -0.2442 0.024 Uiso 1 1 calc R U
C11 C 0.8795(2) 0.5128(3) -0.2290(2) 0.0214(6) Uani 1 1 d . .
H11A H 0.8913 0.5241 -0.3078 0.026 Uiso 1 1 calc R U
C12 C 0.9310(2) 0.5860(2) -0.1537(2) 0.0188(6) Uani 1 1 d . .
H12A H 0.9772 0.6473 -0.1813 0.023 Uiso 1 1 calc R U
C13 C 0.9162(2) 0.5714(2) -0.0361(2) 0.0150(5) Uani 1 1 d . .
C14 C 0.7502(2) 0.5022(2) 0.1633(2) 0.0135(5) Uani 1 1 d . .
C15 C 0.6517(2) 0.4419(2) 0.1458(2) 0.0154(5) Uani 1 1 d . .
H15A H 0.6300 0.3798 0.1159 0.018 Uiso 1 1 calc R U
C16 C 0.5848(2) 0.4692(2) 0.1703(2) 0.0186(6) Uani 1 1 d . .
H16A H 0.5187 0.4270 0.1562 0.022 Uiso 1 1 calc R U
C17 C 0.6159(2) 0.5591(3) 0.2156(3) 0.0215(6) Uani 1 1 d . .
H17A H 0.5709 0.5787 0.2340 0.026 Uiso 1 1 calc R U
C18 C 0.7129(2) 0.6208(2) 0.2343(3) 0.0210(6) Uani 1 1 d . .
H18A H 0.7332 0.6822 0.2659 0.025 Uiso 1 1 calc R U
C19 C 0.7823(2) 0.5950(2) 0.2076(2) 0.0155(5) Uani 1 1 d . .
C20 C 1.18162(19) 0.64455(19) 0.2881(2) 0.0126(5) Uani 1 1 d . .
H20A H 1.2210 0.6127 0.2834 0.015 Uiso 1 1 calc R U
C21 C 1.2459(2) 0.74768(19) 0.2491(2) 0.0146(5) Uani 1 1 d . .
C22 C 1.3437(2) 0.7866(2) 0.2676(2) 0.0163(5) Uani 1 1 d . .
H22A H 1.3655 0.7466 0.2988 0.020 Uiso 1 1 calc R U
C23 C 1.4108(2) 0.8808(2) 0.2427(2) 0.0190(6) Uani 1 1 d . .
H23A H 1.4769 0.9049 0.2576 0.023 Uiso 1 1 calc R U
C24 C 1.3793(2) 0.9393(2) 0.1953(3) 0.0218(6) Uani 1 1 d . .
H24A H 1.4239 1.0040 0.1770 0.026 Uiso 1 1 calc R U
C25 C 1.2823(2) 0.9026(2) 0.1750(3) 0.0225(6) Uani 1 1 d . .
H25A H 1.2613 0.9429 0.1430 0.027 Uiso 1 1 calc R U
C26 C 1.2144(2) 0.8068(2) 0.2009(3) 0.0178(6) Uani 1 1 d . .
C27 C 1.15304(19) 0.6401(2) 0.4120(2) 0.0142(5) Uani 1 1 d . .
C28 C 1.2070(2) 0.6238(2) 0.4917(3) 0.0177(5) Uani 1 1 d . .
H28A H 1.2560 0.6119 0.4663 0.021 Uiso 1 1 calc R U
C29 C 1.1914(2) 0.6242(2) 0.6071(2) 0.0200(6) Uani 1 1 d . .
H29A H 1.2282 0.6115 0.6597 0.024 Uiso 1 1 calc R U
C30 C 1.1214(2) 0.6434(2) 0.6441(2) 0.0202(6) Uani 1 1 d . .
H30A H 1.1111 0.6459 0.7228 0.024 Uiso 1 1 calc R U
C31 C 1.0660(2) 0.6590(2) 0.5663(2) 0.0180(5) Uani 1 1 d . .
H31A H 1.0187 0.6729 0.5928 0.022 Uiso 1 1 calc R U
C32 C 1.0785(2) 0.65464(19) 0.4490(2) 0.0148(5) Uani 1 1 d . .
C33 C 0.8375(4) 0.9658(4) 0.0478(4) 0.0583(12) Uani 1 1 d . .
H33A H 0.8891 0.9699 0.0001 0.087 Uiso 1 1 calc R U
H33B H 0.8450 1.0296 0.0563 0.087 Uiso 1 1 calc R U
H33C H 0.7756 0.9229 0.0125 0.087 Uiso 1 1 calc R U
C34 C 1.1038(3) 0.9234(3) 0.3452(4) 0.0513(11) Uani 1 1 d . .
H34A H 1.0604 0.9344 0.3928 0.077 Uiso 1 1 calc R U
H34B H 1.1663 0.9821 0.3419 0.077 Uiso 1 1 calc R U
H34C H 1.1112 0.8716 0.3775 0.077 Uiso 1 1 calc R U
O1S O 0.8948(2) 0.7036(2) 0.4969(2) 0.0383(6) Uani 1 1 d . .
H1S H 0.9076 0.6818 0.4392 0.058 Uiso 1 1 d R U
O2S O 1.1247(3) 0.7956(3) -0.0904(3) 0.0574(10) Uani 1 1 d . .
H2S H 1.0806 0.7508 -0.0534 0.086 Uiso 1 1 d R U
C1S C 0.8075(3) 0.6206(3) 0.5183(4) 0.0419(9) Uani 1 1 d . .
H1S1 H 0.8186 0.5671 0.5324 0.063 Uiso 1 1 calc R U
H1S2 H 0.7653 0.6059 0.4527 0.063 Uiso 1 1 calc R U
H1S3 H 0.7773 0.6306 0.5848 0.063 Uiso 1 1 calc R U
C2S C 1.2154(3) 0.8072(3) -0.1032(4) 0.0386(9) Uani 1 1 d . .
H2S1 H 1.2450 0.8442 -0.1719 0.058 Uiso 1 1 calc R U
H2S2 H 1.2105 0.7444 -0.1091 0.058 Uiso 1 1 calc R U
H2S3 H 1.2548 0.8414 -0.0376 0.058 Uiso 1 1 calc R U

loop_
_atom_site_aniso_label
_atom_site_aniso_U_11
_atom_site_aniso_U_22
_atom_site_aniso_U_33
_atom_site_aniso_U_23
_atom_site_aniso_U_13
_atom_site_aniso_U_12
Sc1 0.01038(18) 0.0109(2) 0.01465(16) -0.0003(2) -0.00097(13) 0.0051(2)
Na1 0.0288(7) 0.0325(7) 0.0429(7) 0.0008(6) 0.0016(6) 0.0188(6)
O1 0.0230(10) 0.0153(10) 0.0154(10) -0.0014(8) -0.0021(9) 0.0067(8)
O2 0.0141(10) 0.0175(10) 0.0279(11) -0.0065(8) -0.0032(8) 0.0091(9)
O3 0.0148(10) 0.0150(10) 0.0382(13) 0.0069(9) -0.0017(9) 0.0053(8)
O4 0.0195(10) 0.0230(10) 0.0174(10) -0.0035(8) -0.0019(8) 0.0149(8)
O5 0.0400(15) 0.0513(17) 0.0511(15) 0.0045(13) 0.0030(13) 0.0304(14)
O6 0.0541(18) 0.0422(16) 0.0457(15) 0.0059(12) 0.0069(13) 0.0307(14)
O7 0.0534(18) 0.0461(16) 0.0489(15) -0.0006(13) 0.0077(14) 0.0339(14)
O8 0.0270(13) 0.0280(13) 0.0577(17) -0.0009(12) -0.0028(12) 0.0122(11)
N1 0.0116(10) 0.0098(11) 0.0137(10) 0.0006(8) -0.0001(8) 0.0041(9)
N2 0.0118(10) 0.0144(11) 0.0107(10) -0.0005(8) -0.0001(8) 0.0075(9)
C1 0.0115(11) 0.0101(12) 0.0152(12) 0.0008(9) -0.0006(9) 0.0043(10)
C2 0.0155(13) 0.0165(13) 0.0273(15) -0.0003(11) -0.0018(11) 0.0096(11)
C3 0.0232(14) 0.0137(13) 0.0317(15) 0.0012(12) -0.0029(13) 0.0113(12)
C4 0.0220(14) 0.0137(13) 0.0311(15) -0.0038(11) -0.0060(12) 0.0091(12)
C5 0.0138(12) 0.0127(13) 0.0272(15) -0.0013(11) -0.0012(11) 0.0052(10)
C6 0.0122(12) 0.0132(12) 0.0140(12) -0.0018(9) -0.0012(9) 0.0071(10)
C7 0.0120(11) 0.0101(11) 0.0138(11) -0.0001(9) 0.0002(9) 0.0047(10)
C8 0.0123(11) 0.0184(13) 0.0115(11) -0.0001(10) 0.0012(9) 0.0090(11)
C9 0.0119(12) 0.0176(13) 0.0185(13) -0.0016(10) -0.0012(10) 0.0050(10)
C10 0.0167(13) 0.0253(15) 0.0170(13) -0.0069(11) -0.0038(11) 0.0098(12)
C11 0.0202(14) 0.0320(16) 0.0144(12) -0.0002(11) 0.0006(10) 0.0148(13)
C12 0.0185(13) 0.0231(14) 0.0155(13) 0.0042(10) 0.0037(10) 0.0108(11)
C13 0.0148(12) 0.0157(13) 0.0152(13) -0.0013(10) -0.0028(10) 0.0082(11)
C14 0.0123(12) 0.0163(12) 0.0130(11) 0.0034(9) 0.0028(9) 0.0079(10)
C15 0.0129(12) 0.0162(12) 0.0148(12) 0.0030(10) 0.0010(9) 0.0056(10)
C16 0.0125(12) 0.0242(15) 0.0183(13) 0.0043(11) 0.0026(10) 0.0087(11)
C17 0.0165(14) 0.0277(16) 0.0261(15) 0.0028(12) 0.0030(11) 0.0153(12)
C18 0.0180(15) 0.0202(14) 0.0270(15) -0.0019(11) 0.0008(12) 0.0113(12)
C19 0.0144(13) 0.0184(14) 0.0154(12) 0.0002(10) 0.0008(10) 0.0094(11)
C20 0.0092(11) 0.0113(11) 0.0152(11) 0.0007(9) -0.0003(9) 0.0035(10)
C21 0.0146(13) 0.0123(12) 0.0146(12) -0.0013(10) 0.0014(10) 0.0050(10)
C22 0.0161(13) 0.0160(13) 0.0161(13) -0.0021(10) 0.0019(10) 0.0075(11)
C23 0.0117(12) 0.0174(14) 0.0206(14) -0.0030(11) 0.0017(10) 0.0018(11)
C24 0.0179(14) 0.0147(13) 0.0247(15) 0.0022(11) 0.0035(11) 0.0021(11)
C25 0.0176(14) 0.0146(14) 0.0290(16) 0.0055(11) 0.0000(12) 0.0033(12)
C26 0.0135(13) 0.0140(13) 0.0218(13) 0.0001(11) -0.0003(10) 0.0038(11)
C27 0.0116(11) 0.0116(11) 0.0147(11) -0.0013(9) -0.0031(9) 0.0023(10)
C28 0.0137(12) 0.0175(13) 0.0194(13) 0.0027(10) 0.0000(10) 0.0059(11)
C29 0.0161(13) 0.0254(14) 0.0161(13) 0.0041(11) -0.0042(10) 0.0085(11)
C30 0.0186(13) 0.0221(14) 0.0155(12) -0.0013(11) 0.0004(10) 0.0069(11)
C31 0.0171(13) 0.0201(13) 0.0163(13) -0.0018(10) 0.0003(10) 0.0088(11)
C32 0.0133(12) 0.0101(11) 0.0169(13) -0.0010(9) -0.0006(10) 0.0028(9)
C33 0.060(3) 0.052(3) 0.058(3) 0.004(2) 0.000(2) 0.025(2)
C34 0.040(2) 0.047(2) 0.063(3) -0.018(2) -0.0096(19) 0.019(2)
O1S 0.0374(14) 0.0503(17) 0.0401(13) -0.0107(12) 0.0016(11) 0.0315(14)
O2S 0.0424(17) 0.065(2) 0.067(2) 0.0452(18) 0.0208(15) 0.0283(17)
C1S 0.041(2) 0.056(3) 0.0393(19) 0.0095(18) 0.0064(17) 0.032(2)
C2S 0.0341(19) 0.0342(19) 0.0381(18) -0.0013(15) -0.0003(15) 0.0099(16)

loop_
_atom_type_symbol
_atom_type_description
_atom_type_scat_dispersion_real
_atom_type_scat_dispersion_imag
_atom_type_scat_source
C C 0.0033 0.0016 'International Tables Vol C Tables 4.2.6.8 and 6.1.1.4'
H H 0.0000 0.0000 'International Tables Vol C Tables 4.2.6.8 and 6.1.1.4'
N N 0.0061 0.0033 'International Tables Vol C Tables 4.2.6.8 and 6.1.1.4'
O O 0.0106 0.0060 'International Tables Vol C Tables 4.2.6.8 and 6.1.1.4'
Na Na 0.0362 0.0249 'International Tables Vol C Tables 4.2.6.8 and 6.1.1.4'
Sc Sc 0.2519 0.3716 'International Tables Vol C Tables 4.2.6.8 and 6.1.1.4'

loop_
_geom_angle_atom_site_label_1
_geom_angle_atom_site_label_2
_geom_angle_atom_site_label_3
_geom_angle
O2 Sc1 O3 119.12(8)
O2 Sc1 O4 90.88(9)
O3 Sc1 O4 93.10(10)
O2 Sc1 O1 88.81(10)
O3 Sc1 O1 87.52(10)
O4 Sc1 O1 179.37(11)
O2 Sc1 N2 85.15(9)
O3 Sc1 N2 153.95(10)
O4 Sc1 N2 95.98(9)
O1 Sc1 N2 83.45(8)
O2 Sc1 N1 158.28(9)
O3 Sc1 N1 82.03(9)
O4 Sc1 N1 82.54(8)
O1 Sc1 N1 97.56(9)
N2 Sc1 N1 75.05(7)
O2 Sc1 Na1 38.29(7)
O3 Sc1 Na1 80.87(7)
O4 Sc1 Na1 94.99(7)
O1 Sc1 Na1 85.09(7)
N2 Sc1 Na1 122.38(7)
N1 Sc1 Na1 162.57(7)
O7 Na1 O6 172.70(13)
O7 Na1 O8 92.59(12)
O6 Na1 O8 88.34(12)
O7 Na1 O5 87.71(12)
O6 Na1 O5 98.29(12)
O8 Na1 O5 117.42(13)
O7 Na1 O2 90.96(10)
O6 Na1 O2 81.76(10)
O8 Na1 O2 92.92(10)
O5 Na1 O2 149.66(12)
O7 Na1 Sc1 102.58(9)
O6 Na1 Sc1 71.23(8)
O8 Na1 Sc1 65.72(8)
O5 Na1 Sc1 169.27(10)
O2 Na1 Sc1 29.42(5)
O7 Na1 H6OA 155.4
O6 Na1 H6OA 17.8
O8 Na1 H6OA 83.6
O5 Na1 H6OA 115.7
O2 Na1 H6OA 65.0
Sc1 Na1 H6OA 53.7
O7 Na1 H7OB 19.1
O6 Na1 H7OB 154.1
O8 Na1 H7OB 86.9
O5 Na1 H7OB 106.5
O2 Na1 H7OB 73.1
Sc1 Na1 H7OB 83.6
H6OA Na1 H7OB 136.4
C13 O1 Sc1 135.13(19)
C19 O2 Sc1 133.01(19)
C19 O2 Na1 108.92(18)
Sc1 O2 Na1 112.30(10)
C26 O3 Sc1 134.8(2)
C32 O4 Sc1 136.17(19)
C33 O5 Na1 126.7(3)
C33 O5 H5O 103.1
Na1 O5 H5O 114.8
Na1 O6 H6OA 104.6
Na1 O6 H6OB 129.2
H6OA O6 H6OB 108.6
Na1 O7 H7OA 133.6
Na1 O7 H7OB 96.9
H7OA O7 H7OB 123.3
C34 O8 Na1 122.9(3)
C34 O8 H8O 100.2
Na1 O8 H8O 112.4
C20 N1 C1 112.6(2)
C20 N1 Sc1 112.85(16)
C1 N1 Sc1 111.45(16)
C20 N1 H1B 106.4
C1 N1 H1B 106.4
Sc1 N1 H1B 106.4
C6 N2 C7 112.1(2)
C6 N2 Sc1 112.19(17)
C7 N2 Sc1 112.26(16)
C6 N2 H2C 106.6
C7 N2 H2C 106.6
Sc1 N2 H2C 106.6
N1 C1 C2 113.2(2)
N1 C1 C6 108.1(2)
C2 C1 C6 111.1(2)
N1 C1 H1A 108.1
C2 C1 H1A 108.1
C6 C1 H1A 108.1
C1 C2 C3 111.2(2)
C1 C2 H2A 109.4
C3 C2 H2A 109.4
C1 C2 H2B 109.4
C3 C2 H2B 109.4
H2A C2 H2B 108.0
C4 C3 C2 111.0(3)
C4 C3 H3A 109.4
C2 C3 H3A 109.4
C4 C3 H3B 109.4
C2 C3 H3B 109.4
H3A C3 H3B 108.0
C3 C4 C5 109.9(3)
C3 C4 H4A 109.7
C5 C4 H4A 109.7
C3 C4 H4B 109.7
C5 C4 H4B 109.7
H4A C4 H4B 108.2
C6 C5 C4 111.7(2)
C6 C5 H5A 109.3
C4 C5 H5A 109.3
C6 C5 H5B 109.3
C4 C5 H5B 109.3
H5A C5 H5B 107.9
N2 C6 C5 113.7(2)
N2 C6 C1 108.0(2)
C5 C6 C1 110.8(2)
N2 C6 H6A 108.1
C5 C6 H6A 108.1
C1 C6 H6A 108.1
N2 C7 C14 113.0(2)
N2 C7 C8 111.6(2)
C14 C7 C8 113.2(2)
N2 C7 H7A 106.1
C14 C7 H7A 106.1
C8 C7 H7A 106.1
C9 C8 C13 119.7(2)
C9 C8 C7 117.7(2)
C13 C8 C7 122.5(2)
C8 C9 C10 121.5(3)
C8 C9 H9A 119.3
C10 C9 H9A 119.3
C11 C10 C9 118.4(3)
C11 C10 H10A 120.8
C9 C10 H10A 120.8
C12 C11 C10 121.2(3)
C12 C11 H11A 119.4
C10 C11 H11A 119.4
C11 C12 C13 121.0(3)
C11 C12 H12A 119.5
C13 C12 H12A 119.5
O1 C13 C8 122.6(2)
O1 C13 C12 119.3(3)
C8 C13 C12 118.1(2)
C15 C14 C19 118.4(3)
C15 C14 C7 115.2(2)
C19 C14 C7 126.4(2)
C16 C15 C14 122.8(3)
C16 C15 H15A 118.6
C14 C15 H15A 118.6
C17 C16 C15 118.8(3)
C17 C16 H16A 120.6
C15 C16 H16A 120.6
C16 C17 C18 120.0(3)
C16 C17 H17A 120.0
C18 C17 H17A 120.0
C17 C18 C19 121.9(3)
C17 C18 H18A 119.1
C19 C18 H18A 119.1
O2 C19 C18 119.0(3)
O2 C19 C14 123.0(3)
C18 C19 C14 118.0(3)
N1 C20 C21 113.1(2)
N1 C20 C27 112.2(2)
C21 C20 C27 111.5(2)
N1 C20 H20A 106.5
C21 C20 H20A 106.5
C27 C20 H20A 106.5
C22 C21 C26 118.0(3)
C22 C21 C20 116.2(3)
C26 C21 C20 125.7(3)
C23 C22 C21 123.2(3)
C23 C22 H22A 118.4
C21 C22 H22A 118.4
C22 C23 C24 118.6(3)
C22 C23 H23A 120.7
C24 C23 H23A 120.7
C25 C24 C23 119.7(3)
C25 C24 H24A 120.2
C23 C24 H24A 120.2
C24 C25 C26 121.5(3)
C24 C25 H25A 119.3
C26 C25 H25A 119.3
O3 C26 C21 122.6(3)
O3 C26 C25 118.4(3)
C21 C26 C25 119.0(3)
C28 C27 C32 119.2(3)
C28 C27 C20 117.0(2)
C32 C27 C20 123.7(2)
C29 C28 C27 122.1(3)
C29 C28 H28A 119.0
C27 C28 H28A 119.0
C30 C29 C28 118.8(3)
C30 C29 H29A 120.6
C28 C29 H29A 120.6
C29 C30 C31 120.1(3)
C29 C30 H30A 119.9
C31 C30 H30A 119.9
C30 C31 C32 121.5(3)
C30 C31 H31A 119.3
C32 C31 H31A 119.3
O4 C32 C27 122.7(2)
O4 C32 C31 119.2(3)
C27 C32 C31 118.1(3)
O5 C33 H33A 109.5
O5 C33 H33B 109.5
H33A C33 H33B 109.5
O5 C33 H33C 109.5
H33A C33 H33C 109.5
H33B C33 H33C 109.5
O8 C34 H34A 109.5
O8 C34 H34B 109.5
H34A C34 H34B 109.5
O8 C34 H34C 109.5
H34A C34 H34C 109.5
H34B C34 H34C 109.5
C1S O1S H1S 95.0
C2S O2S H2S 123.8
O1S C1S H1S1 109.5
O1S C1S H1S2 109.5
H1S1 C1S H1S2 109.5
O1S C1S H1S3 109.5
H1S1 C1S H1S3 109.5
H1S2 C1S H1S3 109.5
O2S C2S H2S1 109.5
O2S C2S H2S2 109.5
H2S1 C2S H2S2 109.5
O2S C2S H2S3 109.5
H2S1 C2S H2S3 109.5
H2S2 C2S H2S3 109.5

loop_
_geom_bond_atom_site_label_1
_geom_bond_atom_site_label_2
_geom_bond_distance
Sc1 O2 2.027(2)
Sc1 O3 2.038(2)
Sc1 O4 2.043(2)
Sc1 O1 2.058(2)
Sc1 N2 2.282(2)
Sc1 N1 2.309(2)
Sc1 Na1 3.8191(19)
Na1 O7 2.308(3)
Na1 O6 2.323(3)
Na1 O8 2.334(3)
Na1 O5 2.353(3)
Na1 O2 2.558(3)
Na1 H6OA 2.6615
Na1 H7OB 2.5485
O1 C13 1.342(4)
O2 C19 1.338(4)
O3 C26 1.347(4)
O4 C32 1.339(4)
O5 C33 1.432(6)
O5 H5O 0.8400
O6 H6OA 0.8398
O6 H6OB 0.8400
O7 H7OA 0.8400
O7 H7OB 0.8399
O8 C34 1.398(5)
O8 H8O 0.8399
N1 C20 1.492(3)
N1 C1 1.494(3)
N1 H1B 1.0000
N2 C6 1.497(3)
N2 C7 1.498(3)
N2 H2C 1.0000
C1 C2 1.531(4)
C1 C6 1.533(3)
C1 H1A 1.0000
C2 C3 1.534(4)
C2 H2A 0.9900
C2 H2B 0.9900
C3 C4 1.518(4)
C3 H3A 0.9900
C3 H3B 0.9900
C4 C5 1.528(4)
C4 H4A 0.9900
C4 H4B 0.9900
C5 C6 1.525(4)
C5 H5A 0.9900
C5 H5B 0.9900
C6 H6A 1.0000
C7 C14 1.519(4)
C7 C8 1.532(4)
C7 H7A 1.0000
C8 C9 1.390(4)
C8 C13 1.409(4)
C9 C10 1.402(4)
C9 H9A 0.9500
C10 C11 1.382(5)
C10 H10A 0.9500
C11 C12 1.379(4)
C11 H11A 0.9500
C12 C13 1.411(4)
C12 H12A 0.9500
C14 C15 1.403(4)
C14 C19 1.418(4)
C15 C16 1.386(4)
C15 H15A 0.9500
C16 C17 1.384(5)
C16 H16A 0.9500
C17 C18 1.391(5)
C17 H17A 0.9500
C18 C19 1.413(4)
C18 H18A 0.9500
C20 C21 1.527(4)
C20 C27 1.528(4)
C20 H20A 1.0000
C21 C22 1.395(4)
C21 C26 1.406(4)
C22 C23 1.387(4)
C22 H22A 0.9500
C23 C24 1.395(5)
C23 H23A 0.9500
C24 C25 1.390(5)
C24 H24A 0.9500
C25 C26 1.410(4)
C25 H25A 0.9500
C27 C28 1.396(4)
C27 C32 1.405(4)
C28 C29 1.389(4)
C28 H28A 0.9500
C29 C30 1.385(4)
C29 H29A 0.9500
C30 C31 1.390(4)
C30 H30A 0.9500
C31 C32 1.410(4)
C31 H31A 0.9500
C33 H33A 0.9800
C33 H33B 0.9800
C33 H33C 0.9800
C34 H34A 0.9800
C34 H34B 0.9800
C34 H34C 0.9800
O1S C1S 1.399(6)
O1S H1S 0.8399
O2S C2S 1.387(5)
O2S H2S 0.8400
C1S H1S1 0.9800
C1S H1S2 0.9800
C1S H1S3 0.9800
C2S H2S1 0.9800
C2S H2S2 0.9800
C2S H2S3 0.9800

loop_
_geom_hbond_atom_site_label_D
_geom_hbond_atom_site_label_H
_geom_hbond_atom_site_label_A
_geom_hbond_distance_DH
_geom_hbond_distance_HA
_geom_hbond_distance_DA
_geom_hbond_angle_DHA
_geom_hbond_site_symmetry_A
O5 H5O O2S 0.84 1.80 2.644(5) 179.9 3_675
O6 H6OB O5 0.84 2.22 3.048(4) 166.4 2_764
O7 H7OA O8 0.84 2.14 2.916(4) 154.3 3_675
O8 H8O O3 0.84 1.82 2.653(4) 172.4 .
C12 H12A O2S 0.95 2.62 3.346(5) 133.7 .
C31 H31A O1S 0.95 2.55 3.289(4) 134.3 .
O1S H1S O2 0.84 2.56 3.264(4) 141.8 .
O1S H1S O4 0.84 2.09 2.783(3) 139.0 .
O2S H2S O1 0.84 2.03 2.874(4) 179.5 .

loop_
_geom_torsion_atom_site_label_1
_geom_torsion_atom_site_label_2
_geom_torsion_atom_site_label_3
_geom_torsion_atom_site_label_4
_geom_torsion
C20 N1 C1 C2 -66.3(3)
Sc1 N1 C1 C2 165.67(18)
C20 N1 C1 C6 170.2(2)
Sc1 N1 C1 C6 42.2(2)
N1 C1 C2 C3 -176.6(2)
C6 C1 C2 C3 -54.7(3)
C1 C2 C3 C4 56.6(3)
C2 C3 C4 C5 -57.3(3)
C3 C4 C5 C6 57.6(3)
C7 N2 C6 C5 -66.5(3)
Sc1 N2 C6 C5 166.14(18)
C7 N2 C6 C1 170.1(2)
Sc1 N2 C6 C1 42.8(2)
C4 C5 C6 N2 -178.0(2)
C4 C5 C6 C1 -56.2(3)
N1 C1 C6 N2 -55.7(2)
C2 C1 C6 N2 179.5(2)
N1 C1 C6 C5 179.1(2)
C2 C1 C6 C5 54.4(2)
C6 N2 C7 C14 171.7(2)
Sc1 N2 C7 C14 -61.0(2)
C6 N2 C7 C8 -59.4(3)
Sc1 N2 C7 C8 67.9(2)
N2 C7 C8 C9 131.3(3)
C14 C7 C8 C9 -99.9(3)
N2 C7 C8 C13 -51.0(3)
C14 C7 C8 C13 77.8(3)
C13 C8 C9 C10 -1.9(5)
C7 C8 C9 C10 175.8(3)
C8 C9 C10 C11 -1.5(5)
C9 C10 C11 C12 2.1(5)
C10 C11 C12 C13 0.8(5)
Sc1 O1 C13 C8 8.6(4)
Sc1 O1 C13 C12 -169.5(2)
C9 C8 C13 O1 -173.4(3)
C7 C8 C13 O1 9.0(4)
C9 C8 C13 C12 4.7(4)
C7 C8 C13 C12 -172.9(3)
C11 C12 C13 O1 173.9(3)
C11 C12 C13 C8 -4.2(4)
N2 C7 C14 C15 -144.3(2)
C8 C7 C14 C15 87.6(3)
N2 C7 C14 C19 39.0(4)
C8 C7 C14 C19 -89.0(3)
C19 C14 C15 C16 -0.2(4)
C7 C14 C15 C16 -177.1(3)
C14 C15 C16 C17 -1.1(4)
C15 C16 C17 C18 0.9(5)
C16 C17 C18 C19 0.4(5)
Sc1 O2 C19 C18 177.8(2)
Na1 O2 C19 C18 -32.0(3)
Sc1 O2 C19 C14 -1.4(4)
Na1 O2 C19 C14 148.9(2)
C17 C18 C19 O2 179.2(3)
C17 C18 C19 C14 -1.6(5)
C15 C14 C19 O2 -179.4(3)
C7 C14 C19 O2 -2.8(4)
C15 C14 C19 C18 1.5(4)
C7 C14 C19 C18 178.1(3)
C1 N1 C20 C21 170.7(2)
Sc1 N1 C20 C21 -62.0(2)
C1 N1 C20 C27 -62.1(3)
Sc1 N1 C20 C27 65.2(2)
N1 C20 C21 C22 -145.5(2)
C27 C20 C21 C22 87.0(3)
N1 C20 C21 C26 37.3(4)
C27 C20 C21 C26 -90.3(3)
C26 C21 C22 C23 1.1(4)
C20 C21 C22 C23 -176.4(3)
C21 C22 C23 C24 -0.9(4)
C22 C23 C24 C25 0.4(5)
C23 C24 C25 C26 -0.2(5)
Sc1 O3 C26 C21 7.2(5)
Sc1 O3 C26 C25 -173.8(2)
C22 C21 C26 O3 178.1(3)
C20 C21 C26 O3 -4.7(4)
C22 C21 C26 C25 -0.9(4)
C20 C21 C26 C25 176.3(3)
C24 C25 C26 O3 -178.6(3)
C24 C25 C26 C21 0.5(5)
N1 C20 C27 C28 135.3(3)
C21 C20 C27 C28 -96.7(3)
N1 C20 C27 C32 -46.9(4)
C21 C20 C27 C32 81.2(3)
C32 C27 C28 C29 -2.0(4)
C20 C27 C28 C29 175.9(3)
C27 C28 C29 C30 -1.3(4)
C28 C29 C30 C31 1.9(5)
C29 C30 C31 C32 0.8(5)
Sc1 O4 C32 C27 1.9(4)
Sc1 O4 C32 C31 -175.8(2)
C28 C27 C32 O4 -173.1(3)
C20 C27 C32 O4 9.1(4)
C28 C27 C32 C31 4.6(4)
C20 C27 C32 C31 -173.2(3)
C30 C31 C32 O4 173.7(3)
C30 C31 C32 C27 -4.1(4)
